data_4001692
loop_
_publ_author_name
'He, Hua'
'Zevalkink, Alex'
'Gibbs, Zachary M.'
'Snyder, G. Jeffrey'
'Bobev, Svilen'

_publ_section_title
;
 Synthesis, Structural Characterization, and Physical Properties of the
 Type-I ClathratesA8Zn18As28(A= K, Rb, Cs) and Cs8Cd18As28
;
_journal_issue 18
_journal_name_full 'Chemistry of Materials'
_journal_page_first 3596
_journal_paper_doi 10.1021/cm3020226
_journal_volume 24
_journal_year 2012
_chemical_formula_sum 'As28.06 Cd17.94 Cs7.26'
_chemical_formula_weight 5083.64
_chemical_name_systematic
; 
 ? 
;
_space_group_IT_number 223
_symmetry_cell_setting cubic
_symmetry_space_group_name_Hall '-P 4n 2 3'
_symmetry_space_group_name_H-M 'P m -3 n'
_atom_sites_solution_primary direct
_atom_sites_solution_secondary difmap
_audit_creation_method SHELXL-97
_cell_angle_alpha 90.00
_cell_angle_beta 90.00
_cell_angle_gamma 90.00
_cell_formula_units_Z 1
_cell_length_a 11.3281(5)
_cell_length_b 11.3281(5)
_cell_length_c 11.3281(5)
_cell_measurement_reflns_used 350
_cell_measurement_temperature 200(2)
_cell_measurement_theta_max 28.21
_cell_measurement_theta_min 2.54
_cell_volume 1453.69(11)
_computing_cell_refinement 'Bruker SMART'
_computing_data_collection 'Bruker SMART'
_computing_data_reduction 'Bruker SAINT'
_computing_molecular_graphics 'Bruker SHELXTL'
_computing_publication_material 'Bruker SHELXTL'
_computing_structure_refinement 'SHELXL-97 (Sheldrick, 1997)'
_computing_structure_solution 'SHELXS-97 (Sheldrick, 1990)'
_diffrn_ambient_temperature 200(2)
_diffrn_measured_fraction_theta_full 1.000
_diffrn_measured_fraction_theta_max 1.000
_diffrn_radiation_monochromator graphite
_diffrn_radiation_source 'fine-focus sealed tube'
_diffrn_radiation_type MoK\a
_diffrn_radiation_wavelength 0.71073
_diffrn_reflns_av_R_equivalents 0.0701
_diffrn_reflns_av_sigmaI/netI 0.0155
_diffrn_reflns_limit_h_max 14
_diffrn_reflns_limit_h_min -15
_diffrn_reflns_limit_k_max 14
_diffrn_reflns_limit_k_min -15
_diffrn_reflns_limit_l_max 15
_diffrn_reflns_limit_l_min -15
_diffrn_reflns_number 13597
_diffrn_reflns_theta_full 28.21
_diffrn_reflns_theta_max 28.21
_diffrn_reflns_theta_min 2.54
_exptl_absorpt_coefficient_mu 26.744
_exptl_absorpt_correction_T_max 0.343
_exptl_absorpt_correction_T_min 0.219
_exptl_absorpt_correction_type multi-scan
_exptl_absorpt_process_details
;
SADABS (Sheldrick, 2003)
;
_exptl_crystal_colour brown
_exptl_crystal_density_diffrn 5.807
_exptl_crystal_density_method 'not measured'
_exptl_crystal_description bar
_exptl_crystal_F_000 2186
_exptl_crystal_size_max 0.07
_exptl_crystal_size_mid 0.05
_exptl_crystal_size_min 0.04
_refine_diff_density_max 1.126
_refine_diff_density_min -0.935
_refine_diff_density_rms 0.209
_refine_ls_extinction_method none
_refine_ls_goodness_of_fit_ref 1.066
_refine_ls_matrix_type full
_refine_ls_number_parameters 20
_refine_ls_number_reflns 350
_refine_ls_number_restraints 0
_refine_ls_restrained_S_all 1.066
_refine_ls_R_factor_all 0.0261
_refine_ls_R_factor_gt 0.0212
_refine_ls_shift/su_max 0.022
_refine_ls_shift/su_mean 0.002
_refine_ls_structure_factor_coef Fsqd
_refine_ls_weighting_details 'calc w=1/[\s^2^(Fo^2^)+(0.0294P)^2^+6.9309P] where P=(Fo^2^+2Fc^2^)/3'
_refine_ls_weighting_scheme calc
_refine_ls_wR_factor_gt 0.0519
_refine_ls_wR_factor_ref 0.0550
_reflns_number_gt 315
_reflns_number_total 350
_reflns_threshold_expression >2sigma(I)
_cod_data_source_file cm3020226_si_002.cif
_cod_data_source_block IV
_cod_database_code 4001692

loop_
_symmetry_equiv_pos_as_xyz
'x, y, z'
'-x, -y, z'
'-x, y, -z'
'x, -y, -z'
'z, x, y'
'z, -x, -y'
'-z, -x, y'
'-z, x, -y'
'y, z, x'
'-y, z, -x'
'y, -z, -x'
'-y, -z, x'
'y+1/2, x+1/2, -z+1/2'
'-y+1/2, -x+1/2, -z+1/2'
'y+1/2, -x+1/2, z+1/2'
'-y+1/2, x+1/2, z+1/2'
'x+1/2, z+1/2, -y+1/2'
'-x+1/2, z+1/2, y+1/2'
'-x+1/2, -z+1/2, -y+1/2'
'x+1/2, -z+1/2, y+1/2'
'z+1/2, y+1/2, -x+1/2'
'z+1/2, -y+1/2, x+1/2'
'-z+1/2, y+1/2, x+1/2'
'-z+1/2, -y+1/2, -x+1/2'
'-x, -y, -z'
'x, y, -z'
'x, -y, z'
'-x, y, z'
'-z, -x, -y'
'-z, x, y'
'z, x, -y'
'z, -x, y'
'-y, -z, -x'
'y, -z, x'
'-y, z, x'
'y, z, -x'
'-y-1/2, -x-1/2, z-1/2'
'y-1/2, x-1/2, z-1/2'
'-y-1/2, x-1/2, -z-1/2'
'y-1/2, -x-1/2, -z-1/2'
'-x-1/2, -z-1/2, y-1/2'
'x-1/2, -z-1/2, -y-1/2'
'x-1/2, z-1/2, y-1/2'
'-x-1/2, z-1/2, -y-1/2'
'-z-1/2, -y-1/2, x-1/2'
'-z-1/2, y-1/2, -x-1/2'
'z-1/2, -y-1/2, -x-1/2'
'z-1/2, y-1/2, x-1/2'

loop_
_atom_site_label
_atom_site_type_symbol
_atom_site_fract_x
_atom_site_fract_y
_atom_site_fract_z
_atom_site_U_iso_or_equiv
_atom_site_adp_type
_atom_site_occupancy
_atom_site_symmetry_multiplicity
_atom_site_calc_flag
_atom_site_refinement_flags
Cs1 Cs 0.0000 0.0000 0.0000 0.0130(7) Uani 0.629(6) 24 d SP
Cs2 Cs 0.2500 0.5000 0.0000 0.0288(3) Uani 1 8 d S
As1 As 0.2500 0.0000 0.5000 0.0134(3) Uani 0.518(16) 8 d SP
Cd1 Cd 0.2500 0.0000 0.5000 0.0134(3) Uani 0.482(16) 8 d SP
As2A As 0.18522(9) 0.18522(9) 0.18522(9) 0.0213(4) Uani 0.703(4) 3 d SP
Cd2A Cd 0.18522(9) 0.18522(9) 0.18522(9) 0.0213(4) Uani 0.1758(9) 3 d SP
As2B As 0.1535(7) 0.1535(7) 0.1535(7) 0.0213(4) Uani 0.097(4) 3 d SP
Cd2B Cd 0.1535(7) 0.1535(7) 0.1535(7) 0.02130(5) Uani 0.0242(9) 3 d SP
As3 As 0.0000 0.30789(5) 0.12113(5) 0.0185(2) Uani 0.507(11) 2 d SP
Cd3 Cd 0.0000 0.30789(5) 0.12113(5) 0.0185(2) Uani 0.493(11) 2 d SP

loop_
_atom_site_aniso_label
_atom_site_aniso_U_11
_atom_site_aniso_U_22
_atom_site_aniso_U_33
_atom_site_aniso_U_23
_atom_site_aniso_U_13
_atom_site_aniso_U_12
Cs1 0.0130(7) 0.0130(7) 0.0130(7) 0.000 0.000 0.000
Cs2 0.0161(4) 0.0351(4) 0.0351(4) 0.000 0.000 0.000
As1 0.0137(6) 0.0133(4) 0.0133(4) 0.000 0.000 0.000
Cd1 0.0137(6) 0.0133(4) 0.0133(4) 0.000 0.000 0.000
As2A 0.0213(4) 0.0213(4) 0.0213(4) -0.0030(3) -0.0030(3) -0.0030(3)
Cd2A 0.0213(4) 0.0213(4) 0.0213(4) -0.0030(3) -0.0030(3) -0.0030(3)
As2B 0.0213(4) 0.0213(4) 0.0213(4) -0.0030(3) -0.0030(3) -0.0030(3)
Cd2B 0.02130(5) 0.02130(5) 0.02130(5) -0.00302(5) -0.00302(5) -0.00302(5)
As3 0.0218(3) 0.0153(3) 0.0184(3) -0.0008(2) 0.000 0.000
Cd3 0.0218(3) 0.0153(3) 0.0184(3) -0.0008(2) 0.000 0.000

loop_
_atom_type_symbol
_atom_type_description
_atom_type_scat_dispersion_real
_atom_type_scat_dispersion_imag
_atom_type_scat_source
As As 0.0499 2.0058 'International Tables Vol C Tables 4.2.6.8 and 6.1.1.4'
Cd Cd -0.8075 1.2024 'International Tables Vol C Tables 4.2.6.8 and 6.1.1.4'
Cs Cs -0.3680 2.1192 'International Tables Vol C Tables 4.2.6.8 and 6.1.1.4'

loop_
_geom_angle_atom_site_label_1
_geom_angle_atom_site_label_2
_geom_angle_atom_site_label_3
_geom_angle
_geom_angle_site_symmetry_1
_geom_angle_site_symmetry_3
Cd2B Cs1 As2B 0.0(5) 25 25
Cd2B Cs1 As2B 180.0(5) 25 .
As2B Cs1 As2B 180.0(5) 25 .
Cd2B Cs1 Cd2B 109.5 25 28
As2B Cs1 Cd2B 109.5 25 28
As2B Cs1 Cd2B 70.5 . 28
Cd2B Cs1 Cd2B 70.5 25 4
As2B Cs1 Cd2B 70.5 25 4
As2B Cs1 Cd2B 109.5 . 4
Cd2B Cs1 Cd2B 180.0(5) 28 4
Cd2B Cs1 Cd2B 109.5 25 27
As2B Cs1 Cd2B 109.5 25 27
As2B Cs1 Cd2B 70.5 . 27
Cd2B Cs1 Cd2B 109.5 28 27
Cd2B Cs1 Cd2B 70.5 4 27
Cd2B Cs1 Cd2B 70.5 25 3
As2B Cs1 Cd2B 70.5 25 3
As2B Cs1 Cd2B 109.5 . 3
Cd2B Cs1 Cd2B 70.5 28 3
Cd2B Cs1 Cd2B 109.5 4 3
Cd2B Cs1 Cd2B 180.0(7) 27 3
Cd2B Cs1 Cd2B 109.5 25 26
As2B Cs1 Cd2B 109.5 25 26
As2B Cs1 Cd2B 70.5 . 26
Cd2B Cs1 Cd2B 109.5 28 26
Cd2B Cs1 Cd2B 70.5 4 26
Cd2B Cs1 Cd2B 109.5 27 26
Cd2B Cs1 Cd2B 70.5 3 26
Cd2B Cs1 Cd2B 70.5 25 2
As2B Cs1 Cd2B 70.5 25 2
As2B Cs1 Cd2B 109.5 . 2
Cd2B Cs1 Cd2B 70.5 28 2
Cd2B Cs1 Cd2B 109.5 4 2
Cd2B Cs1 Cd2B 70.5 27 2
Cd2B Cs1 Cd2B 109.5 3 2
Cd2B Cs1 Cd2B 180.0(7) 26 2
Cd2B Cs1 As2B 109.5 25 28
As2B Cs1 As2B 109.5 25 28
As2B Cs1 As2B 70.5 . 28
Cd2B Cs1 As2B 0.0(5) 28 28
Cd2B Cs1 As2B 180.0(5) 4 28
Cd2B Cs1 As2B 109.5 27 28
Cd2B Cs1 As2B 70.5 3 28
Cd2B Cs1 As2B 109.5 26 28
Cd2B Cs1 As2B 70.5 2 28
Cd2B Cs1 As2B 70.5 25 4
As2B Cs1 As2B 70.5 25 4
As2B Cs1 As2B 109.5 . 4
Cd2B Cs1 As2B 180.0(5) 28 4
Cd2B Cs1 As2B 0.0(5) 4 4
Cd2B Cs1 As2B 70.5 27 4
Cd2B Cs1 As2B 109.5 3 4
Cd2B Cs1 As2B 70.5 26 4
Cd2B Cs1 As2B 109.5 2 4
As2B Cs1 As2B 180.0(5) 28 4
Cd3 Cs2 Cd3 162.907(16) 17 26
Cd3 Cs2 As3 0.00(2) 17 17
Cd3 Cs2 As3 162.907(16) 26 17
Cd3 Cs2 As3 162.907(16) 17 26
Cd3 Cs2 As3 0.000(16) 26 26
As3 Cs2 As3 162.907(16) 17 26
Cd3 Cs2 Cd3 42.032(16) 17 42_666
Cd3 Cs2 Cd3 123.220(7) 26 42_666
As3 Cs2 Cd3 42.032(16) 17 42_666
As3 Cs2 Cd3 123.220(7) 26 42_666
Cd3 Cs2 As3 42.032(16) 17 42_666
Cd3 Cs2 As3 123.220(7) 26 42_666
As3 Cs2 As3 42.032(16) 17 42_666
As3 Cs2 As3 123.220(7) 26 42_666
Cd3 Cs2 As3 0.00(2) 42_666 42_666
Cd3 Cs2 As3 123.220(7) 17 .
Cd3 Cs2 As3 42.032(16) 26 .
As3 Cs2 As3 123.220(7) 17 .
As3 Cs2 As3 42.032(16) 26 .
Cd3 Cs2 As3 98.042(13) 42_666 .
As3 Cs2 As3 98.042(13) 42_666 .
Cd3 Cs2 Cd3 69.332(14) 17 18_554
Cd3 Cs2 Cd3 123.220(7) 26 18_554
As3 Cs2 Cd3 69.332(14) 17 18_554
As3 Cs2 Cd3 123.220(7) 26 18_554
Cd3 Cs2 Cd3 84.507(12) 42_666 18_554
As3 Cs2 Cd3 84.507(12) 42_666 18_554
As3 Cs2 Cd3 162.907(16) . 18_554
Cd3 Cs2 As3 69.332(14) 17 18_554
Cd3 Cs2 As3 123.220(7) 26 18_554
As3 Cs2 As3 69.332(14) 17 18_554
As3 Cs2 As3 123.220(7) 26 18_554
Cd3 Cs2 As3 84.507(12) 42_666 18_554
As3 Cs2 As3 84.507(12) 42_666 18_554
As3 Cs2 As3 162.907(16) . 18_554
Cd3 Cs2 As3 0.00(2) 18_554 18_554
Cd3 Cs2 Cd3 84.507(12) 17 41_665
Cd3 Cs2 Cd3 98.042(13) 26 41_665
As3 Cs2 Cd3 84.507(12) 17 41_665
As3 Cs2 Cd3 98.042(13) 26 41_665
Cd3 Cs2 Cd3 69.332(14) 42_666 41_665
As3 Cs2 Cd3 69.332(14) 42_666 41_665
As3 Cs2 Cd3 123.220(7) . 41_665
Cd3 Cs2 Cd3 42.032(16) 18_554 41_665
As3 Cs2 Cd3 42.032(16) 18_554 41_665
Cd3 Cs2 Cd3 123.220(7) 17 25_565
Cd3 Cs2 Cd3 69.332(14) 26 25_565
As3 Cs2 Cd3 123.220(7) 17 25_565
As3 Cs2 Cd3 69.332(14) 26 25_565
Cd3 Cs2 Cd3 162.907(16) 42_666 25_565
As3 Cs2 Cd3 162.907(16) 42_666 25_565
As3 Cs2 Cd3 84.507(12) . 25_565
Cd3 Cs2 Cd3 98.042(13) 18_554 25_565
As3 Cs2 Cd3 98.042(13) 18_554 25_565
Cd3 Cs2 Cd3 123.220(7) 41_665 25_565
Cd3 As1 Cd3 108.080(12) 45_666 5
Cd3 As1 As3 0.000(13) 45_666 45_666
Cd3 As1 As3 108.080(12) 5 45_666
Cd3 As1 As3 108.080(12) 45_666 5
Cd3 As1 As3 0.00(2) 5 5
As3 As1 As3 108.080(12) 45_666 5
Cd3 As1 Cd3 112.29(2) 45_666 46_656
Cd3 As1 Cd3 108.080(12) 5 46_656
As3 As1 Cd3 112.29(2) 45_666 46_656
As3 As1 Cd3 108.080(12) 5 46_656
Cd3 As1 As3 112.29(2) 45_666 46_656
Cd3 As1 As3 108.080(12) 5 46_656
As3 As1 As3 112.29(2) 45_666 46_656
As3 As1 As3 108.080(12) 5 46_656
Cd3 As1 As3 0.000(13) 46_656 46_656
Cd3 As1 Cd3 108.080(12) 45_666 6_556
Cd3 As1 Cd3 112.29(2) 5 6_556
As3 As1 Cd3 108.080(12) 45_666 6_556
As3 As1 Cd3 112.29(2) 5 6_556
Cd3 As1 Cd3 108.080(12) 46_656 6_556
As3 As1 Cd3 108.080(12) 46_656 6_556
Cd3 As1 As3 108.080(12) 45_666 6_556
Cd3 As1 As3 112.29(2) 5 6_556
As3 As1 As3 108.080(12) 45_666 6_556
As3 As1 As3 112.29(2) 5 6_556
Cd3 As1 As3 108.080(12) 46_656 6_556
As3 As1 As3 108.080(12) 46_656 6_556
Cd3 As1 As3 0.00(2) 6_556 6_556
Cd3 As1 Cs2 66.802(8) 45_666 33_656
Cd3 As1 Cs2 168.854(12) 5 33_656
As3 As1 Cs2 66.802(8) 45_666 33_656
As3 As1 Cs2 168.854(12) 5 33_656
Cd3 As1 Cs2 66.802(8) 46_656 33_656
As3 As1 Cs2 66.802(8) 46_656 33_656
Cd3 As1 Cs2 78.854(12) 6_556 33_656
As3 As1 Cs2 78.854(12) 6_556 33_656
Cd3 As1 Cs2 168.854(12) 45_666 29_556
Cd3 As1 Cs2 66.802(8) 5 29_556
As3 As1 Cs2 168.854(12) 45_666 29_556
As3 As1 Cs2 66.802(8) 5 29_556
Cd3 As1 Cs2 78.854(12) 46_656 29_556
As3 As1 Cs2 78.854(12) 46_656 29_556
Cd3 As1 Cs2 66.802(8) 6_556 29_556
As3 As1 Cs2 66.802(8) 6_556 29_556
Cs2 As1 Cs2 120.0 33_656 29_556
Cd3 As1 Cs2 66.802(8) 45_666 9
Cd3 As1 Cs2 78.854(12) 5 9
As3 As1 Cs2 66.802(8) 45_666 9
As3 As1 Cs2 78.854(12) 5 9
Cd3 As1 Cs2 66.802(8) 46_656 9
As3 As1 Cs2 66.802(8) 46_656 9
Cd3 As1 Cs2 168.854(12) 6_556 9
As3 As1 Cs2 168.854(12) 6_556 9
Cs2 As1 Cs2 90.0 33_656 9
Cs2 As1 Cs2 120.0 29_556 9
Cd3 As1 Cs2 78.854(12) 45_666 5
Cd3 As1 Cs2 66.802(8) 5 5
As3 As1 Cs2 78.854(12) 45_666 5
As3 As1 Cs2 66.802(8) 5 5
Cd3 As1 Cs2 168.854(12) 46_656 5
As3 As1 Cs2 168.854(12) 46_656 5
Cd3 As1 Cs2 66.802(8) 6_556 5
As3 As1 Cs2 66.802(8) 6_556 5
Cs2 As1 Cs2 120.0 33_656 5
Cs2 As1 Cs2 90.0 29_556 5
Cs2 As1 Cs2 120.0 9 5
As2B As2A Cd2A 180.0(16) . 14
As2B As2A As2A 180.0(16) . 14
Cd2A As2A As2A 0.00(8) 14 14
As2B As2A Cd3 71.56(4) . 9
Cd2A As2A Cd3 108.44(4) 14 9
As2A As2A Cd3 108.44(4) 14 9
As2B As2A Cd3 71.56(4) . 5
Cd2A As2A Cd3 108.44(4) 14 5
As2A As2A Cd3 108.44(4) 14 5
Cd3 As2A Cd3 110.49(4) 9 5
As2B As2A As3 71.56(4) . 9
Cd2A As2A As3 108.44(4) 14 9
As2A As2A As3 108.44(4) 14 9
Cd3 As2A As3 0.00(3) 9 9
Cd3 As2A As3 110.49(4) 5 9
As2B As2A As3 71.56(4) . 5
Cd2A As2A As3 108.44(4) 14 5
As2A As2A As3 108.44(4) 14 5
Cd3 As2A As3 110.49(4) 9 5
Cd3 As2A As3 0.00(2) 5 5
As3 As2A As3 110.49(4) 9 5
As2B As2A As3 71.56(4) . .
Cd2A As2A As3 108.44(4) 14 .
As2A As2A As3 108.44(4) 14 .
Cd3 As2A As3 110.49(4) 9 .
Cd3 As2A As3 110.49(4) 5 .
As3 As2A As3 110.49(4) 9 .
As3 As2A As3 110.49(4) 5 .
As2B As2A Cd2B 180.0(17) . 14
Cd2A As2A Cd2B 0.00(11) 14 14
As2A As2A Cd2B 0.00(11) 14 14
Cd3 As2A Cd2B 108.44(4) 9 14
Cd3 As2A Cd2B 108.44(4) 5 14
As3 As2A Cd2B 108.44(4) 9 14
As3 As2A Cd2B 108.44(4) 5 14
As3 As2A Cd2B 108.44(4) . 14
As2B As2A Cs1 0.0(17) . .
Cd2A As2A Cs1 180.00(5) 14 .
As2A As2A Cs1 180.00(5) 14 .
Cd3 As2A Cs1 71.56(4) 9 .
Cd3 As2A Cs1 71.56(4) 5 .
As3 As2A Cs1 71.56(4) 9 .
As3 As2A Cs1 71.56(4) 5 .
As3 As2A Cs1 71.56(4) . .
Cd2B As2A Cs1 180.00(14) 14 .
As2A As2B Cd3 94.8(3) . 9
As2A As2B As3 94.8(3) . 9
Cd3 As2B As3 0.00(3) 9 9
As2A As2B Cd3 94.8(3) . 5
Cd3 As2B Cd3 119.32(9) 9 5
As3 As2B Cd3 119.32(9) 9 5
As2A As2B As3 94.8(3) . 5
Cd3 As2B As3 119.32(9) 9 5
As3 As2B As3 119.32(9) 9 5
Cd3 As2B As3 0.00(3) 5 5
As2A As2B As3 94.8(3) . .
Cd3 As2B As3 119.32(9) 9 .
As3 As2B As3 119.32(9) 9 .
Cd3 As2B As3 119.32(9) 5 .
As3 As2B As3 119.32(9) 5 .
As2A As2B Cs1 180(2) . .
Cd3 As2B Cs1 85.2(3) 9 .
As3 As2B Cs1 85.2(3) 9 .
Cd3 As2B Cs1 85.2(3) 5 .
As3 As2B Cs1 85.2(3) 5 .
As3 As2B Cs1 85.2(3) . .
As2A As2B Cd2A 0.0(13) . 14
Cd3 As2B Cd2A 94.8(3) 9 14
As3 As2B Cd2A 94.8(3) 9 14
Cd3 As2B Cd2A 94.8(3) 5 14
As3 As2B Cd2A 94.8(3) 5 14
As3 As2B Cd2A 94.8(3) . 14
Cs1 As2B Cd2A 180.0(2) . 14
Cd2B As3 As2B 0.000(1) 28 28
Cd2B As3 As2B 88.5(5) 28 .
As2B As3 As2B 88.5(5) 28 .
Cd2B As3 Cd2A 13.7(3) 28 28
As2B As3 Cd2A 13.7(3) 28 28
As2B As3 Cd2A 98.4(2) . 28
Cd2B As3 As2A 13.7(3) 28 28
As2B As3 As2A 13.7(3) 28 28
As2B As3 As2A 98.4(2) . 28
Cd2A As3 As2A 0.000(11) 28 28
Cd2B As3 As2A 98.4(2) 28 .
As2B As3 As2A 98.4(2) 28 .
As2B As3 As2A 13.7(3) . .
Cd2A As3 As2A 106.46(5) 28 .
As2A As3 As2A 106.46(5) 28 .
Cd2B As3 Cd1 120.0(3) 28 9
As2B As3 Cd1 120.0(3) 28 9
As2B As3 Cd1 120.0(3) . 9
Cd2A As3 Cd1 106.63(4) 28 9
As2A As3 Cd1 106.63(4) 28 9
As2A As3 Cd1 106.63(4) . 9
Cd2B As3 As1 120.0(3) 28 9
As2B As3 As1 120.0(3) 28 9
As2B As3 As1 120.0(3) . 9
Cd2A As3 As1 106.63(4) 28 9
As2A As3 As1 106.63(4) 28 9
As2A As3 As1 106.63(4) . 9
Cd1 As3 As1 0.0 9 9
Cd2B As3 Cd3 98.47(18) 28 26
As2B As3 Cd3 98.47(18) 28 26
As2B As3 Cd3 98.47(18) . 26
Cd2A As3 Cd3 106.09(2) 28 26
As2A As3 Cd3 106.09(2) 28 26
As2A As3 Cd3 106.09(2) . 26
Cd1 As3 Cd3 123.854(12) 9 26
As1 As3 Cd3 123.854(12) 9 26
Cd2B As3 As3 98.47(18) 28 26
As2B As3 As3 98.47(18) 28 26
As2B As3 As3 98.47(18) . 26
Cd2A As3 As3 106.09(2) 28 26
As2A As3 As3 106.09(2) 28 26
As2A As3 As3 106.09(2) . 26
Cd1 As3 As3 123.854(12) 9 26
As1 As3 As3 123.854(12) 9 26
Cd3 As3 As3 0.0 26 26

loop_
_geom_bond_atom_site_label_1
_geom_bond_atom_site_label_2
_geom_bond_distance
_geom_bond_site_symmetry_2
Cs1 Cd2B 3.013(14) 25
Cs1 As2B 3.013(14) 25
Cs1 As2B 3.013(14) .
Cs1 Cd2B 3.013(14) 28
Cs1 Cd2B 3.013(14) 4
Cs1 Cd2B 3.013(14) 27
Cs1 Cd2B 3.013(14) 3
Cs1 Cd2B 3.013(14) 26
Cs1 Cd2B 3.013(14) 2
Cs1 As2B 3.013(14) 28
Cs1 As2B 3.013(14) 4
Cs2 Cd3 3.8261(4) 17
Cs2 Cd3 3.8261(4) 26
Cs2 As3 3.8261(4) 17
Cs2 As3 3.8261(4) 26
Cs2 Cd3 3.8261(4) 42_666
Cs2 As3 3.8261(4) 42_666
Cs2 As3 3.8261(4) .
Cs2 Cd3 3.8261(4) 18_554
Cs2 As3 3.8261(4) 18_554
Cs2 Cd3 3.8261(4) 41_665
Cs2 Cd3 3.8261(4) 25_565
As1 Cd3 2.6206(6) 45_666
As1 Cd3 2.6206(6) 5
As1 As3 2.6206(6) 45_666
As1 As3 2.6206(6) 5
As1 Cd3 2.6206(6) 46_656
As1 As3 2.6206(6) 46_656
As1 Cd3 2.6206(6) 6_556
As1 As3 2.6206(6) 6_556
As1 Cs2 4.00509(18) 33_656
As1 Cs2 4.00509(18) 29_556
As1 Cs2 4.00509(18) 9
As1 Cs2 4.00509(18) 5
As2A As2B 0.621(12) .
As2A Cd2A 2.542(4) 14
As2A As2A 2.542(4) 14
As2A Cd3 2.6192(7) 9
As2A Cd3 2.6192(7) 5
As2A As3 2.6192(7) 9
As2A As3 2.6192(7) 5
As2A As3 2.6192(7) .
As2A Cd2B 3.163(15) 14
As2B Cd3 2.4934(12) 9
As2B As3 2.4934(12) 9
As2B Cd3 2.4934(12) 5
As2B As3 2.4934(12) 5
As2B As3 2.4934(12) .
As2B Cd2A 3.163(15) 14
As3 Cd2B 2.4934(12) 28
As3 As2B 2.4934(12) 28
As3 Cd2A 2.6192(7) 28
As3 As2A 2.6192(7) 28
As3 Cd1 2.6206(6) 9
As3 As1 2.6206(6) 9
As3 Cd3 2.7443(11) 26
As3 As3 2.7443(11) 26
